data_4333792
loop_
_publ_author_name
'Wei-Chih Lee'
'Jeremiah M. Sears'
'Raphel A. Enow'
'Kelly Eads'
'Donald A. Krogstad'
'Brian J. Frost'

_publ_contact_author_address
; 
Department of Chemistry
University of Nevada
Reno NV 89557 USA 
;
_publ_contact_author_email frost@unr.edu
_publ_contact_author_fax +1-775-784-1993
_publ_contact_author_name 'Brian J. Frost'
_publ_contact_author_phone +1-775-784-6804
_publ_section_title
;
 Hemilabile \b-Aminophosphine Ligands Derived from
 1,3,5-Triaza-7-phosphaadamantane: Application in Aqueous Ruthenium
 Catalyzed Nitrile Hydration
;
_journal_name_full 'Inorganic Chemistry'
_journal_page_first 1737
_journal_page_last 1746
_journal_paper_doi 10.1021/ic301160x
_journal_volume 52
_journal_year 2013
_chemical_formula_sum 'C19 H23 N4 P'
_chemical_formula_weight 338.38
_chemical_name_systematic
;

 ?

;
_space_group_IT_number 2
_symmetry_cell_setting triclinic
_symmetry_space_group_name_Hall '-P 1'
_symmetry_space_group_name_H-M 'P -1'
_atom_sites_solution_hydrogens geom
_atom_sites_solution_primary direct
_atom_sites_solution_secondary difmap
_audit_creation_method SHELXTL
_cell_angle_alpha 70.6460(10)
_cell_angle_beta 78.0580(10)
_cell_angle_gamma 84.9450(10)
_cell_formula_units_Z 2
_cell_length_a 6.06290(10)
_cell_length_b 11.93070(10)
_cell_length_c 12.46390(10)
_cell_measurement_reflns_used 8840
_cell_measurement_temperature 100(2)
_cell_measurement_theta_max 0.00
_cell_measurement_theta_min 0.00
_cell_volume 832.027(18)
_computing_cell_refinement 'Bruker APEX2'
_computing_data_collection 'Bruker APEX2'
_computing_data_reduction 'Bruker SAINT'
_computing_molecular_graphics 'Bruker SHELXTL'
_computing_publication_material 'Bruker SHELXTL'
_computing_structure_refinement 'Bruker SHELXTL'
_computing_structure_solution 'Bruker SHELXTL'
_diffrn_ambient_temperature 100(2)
_diffrn_measured_fraction_theta_full 0.998
_diffrn_measured_fraction_theta_max 0.998
_diffrn_measurement_device_type 'CCD area detector'
_diffrn_measurement_method 'phi and omega scans'
_diffrn_radiation_monochromator graphite
_diffrn_radiation_source 'fine-focus sealed tube'
_diffrn_radiation_type MoK\a
_diffrn_radiation_wavelength 0.71073
_diffrn_reflns_av_R_equivalents 0.0281
_diffrn_reflns_av_sigmaI/netI 0.0193
_diffrn_reflns_limit_h_max 7
_diffrn_reflns_limit_h_min -7
_diffrn_reflns_limit_k_max 14
_diffrn_reflns_limit_k_min -14
_diffrn_reflns_limit_l_max 15
_diffrn_reflns_limit_l_min -15
_diffrn_reflns_number 19679
_diffrn_reflns_theta_full 26.00
_diffrn_reflns_theta_max 26.00
_diffrn_reflns_theta_min 1.76
_exptl_absorpt_coefficient_mu 0.173
_exptl_absorpt_correction_T_max 0.9871
_exptl_absorpt_correction_T_min 0.9466
_exptl_absorpt_correction_type multi-scan
_exptl_crystal_colour clear
_exptl_crystal_density_diffrn 1.351
_exptl_crystal_description plate
_exptl_crystal_F_000 360
_exptl_crystal_size_max 0.32
_exptl_crystal_size_mid 0.22
_exptl_crystal_size_min 0.08
_refine_diff_density_max 1.773
_refine_diff_density_min -0.473
_refine_diff_density_rms 0.069
_refine_ls_extinction_method none
_refine_ls_goodness_of_fit_ref 1.081
_refine_ls_hydrogen_treatment constr
_refine_ls_matrix_type full
_refine_ls_number_parameters 217
_refine_ls_number_reflns 3278
_refine_ls_number_restraints 0
_refine_ls_restrained_S_all 1.081
_refine_ls_R_factor_all 0.0512
_refine_ls_R_factor_gt 0.0467
_refine_ls_shift/su_max 0.000
_refine_ls_shift/su_mean 0.000
_refine_ls_structure_factor_coef Fsqd
_refine_ls_weighting_details 'calc w=1/[\s^2^(Fo^2^)+(0.0608P)^2^+1.0234P] where P=(Fo^2^+2Fc^2^)/3'
_refine_ls_weighting_scheme calc
_refine_ls_wR_factor_gt 0.1232
_refine_ls_wR_factor_ref 0.1314
_reflns_number_gt 2999
_reflns_number_total 3278
_reflns_threshold_expression >2sigma(I)
_cod_data_source_file ic301160x_si_002_1.cif
_cod_data_source_block bjf389
_cod_original_cell_volume 832.027(17)
_cod_database_code 4333792

loop_
_symmetry_equiv_pos_as_xyz
'x, y, z'
'-x, -y, -z'

loop_
_atom_site_label
_atom_site_type_symbol
_atom_site_fract_x
_atom_site_fract_y
_atom_site_fract_z
_atom_site_U_iso_or_equiv
_atom_site_adp_type
_atom_site_occupancy
_atom_site_symmetry_multiplicity
_atom_site_calc_flag
_atom_site_refinement_flags
P1 P 0.38407(9) 0.58244(5) 0.12062(5) 0.01950(17) Uani 1 1 d .
N1 N 0.4263(3) 0.50615(14) 0.35461(14) 0.0156(4) Uani 1 1 d .
N2 N 0.7695(3) 0.58967(15) 0.21170(15) 0.0195(4) Uani 1 1 d .
N3 N 0.4508(3) 0.72267(15) 0.25235(16) 0.0212(4) Uani 1 1 d .
N4 N 0.1537(3) 0.33042(15) 0.22204(15) 0.0176(4) Uani 1 1 d .
H4 H 0.0436 0.3838 0.2115 0.021 Uiso 1 1 calc R
C1 C 0.3078(3) 0.47974(17) 0.27350(16) 0.0153(4) Uani 1 1 d .
H1 H 0.1435 0.4939 0.2998 0.018 Uiso 1 1 calc R
C2 C 0.6945(3) 0.57221(19) 0.11292(17) 0.0208(4) Uani 1 1 d .
H2A H 0.7491 0.4931 0.1079 0.025 Uiso 1 1 calc R
H2B H 0.7662 0.6325 0.0408 0.025 Uiso 1 1 calc R
C3 C 0.3414(4) 0.72246(18) 0.15811(19) 0.0220(4) Uani 1 1 d .
H3A H 0.3997 0.7892 0.0883 0.026 Uiso 1 1 calc R
H3B H 0.1775 0.7368 0.1801 0.026 Uiso 1 1 calc R
C4 C 0.6739(3) 0.49899(18) 0.32010(17) 0.0179(4) Uani 1 1 d .
H4C H 0.7430 0.5058 0.3829 0.022 Uiso 1 1 calc R
H4D H 0.7161 0.4196 0.3122 0.022 Uiso 1 1 calc R
C5 C 0.3677(4) 0.62648(18) 0.35974(18) 0.0200(4) Uani 1 1 d .
H5A H 0.4294 0.6367 0.4234 0.024 Uiso 1 1 calc R
H5B H 0.2015 0.6344 0.3790 0.024 Uiso 1 1 calc R
C6 C 0.6958(4) 0.70687(19) 0.22170(19) 0.0222(5) Uani 1 1 d .
H6A H 0.7664 0.7203 0.2812 0.027 Uiso 1 1 calc R
H6B H 0.7517 0.7683 0.1470 0.027 Uiso 1 1 calc R
C7 C 0.3338(3) 0.34877(17) 0.27581(17) 0.0157(4) Uani 1 1 d .
H7 H 0.4826 0.3375 0.2277 0.019 Uiso 1 1 calc R
C8 C 0.3194(3) 0.26089(17) 0.39760(17) 0.0160(4) Uani 1 1 d .
C9 C 0.1134(3) 0.23994(18) 0.47429(18) 0.0190(4) Uani 1 1 d .
H9 H -0.0182 0.2822 0.4511 0.023 Uiso 1 1 calc R
C10 C 0.0993(4) 0.15773(19) 0.58444(19) 0.0228(5) Uani 1 1 d .
H10 H -0.0421 0.1436 0.6361 0.027 Uiso 1 1 calc R
C11 C 0.2913(4) 0.09604(19) 0.61945(18) 0.0233(5) Uani 1 1 d .
H11 H 0.2813 0.0399 0.6949 0.028 Uiso 1 1 calc R
C12 C 0.4970(4) 0.11676(18) 0.54389(19) 0.0222(5) Uani 1 1 d .
H12 H 0.6288 0.0751 0.5675 0.027 Uiso 1 1 calc R
C13 C 0.5105(3) 0.19874(18) 0.43325(18) 0.0185(4) Uani 1 1 d .
H13 H 0.6518 0.2124 0.3815 0.022 Uiso 1 1 calc R
C14 C 0.1499(3) 0.23157(17) 0.18683(16) 0.0162(4) Uani 1 1 d .
C15 C -0.0281(3) 0.22267(18) 0.13380(17) 0.0176(4) Uani 1 1 d .
H15 H -0.1412 0.2836 0.1229 0.021 Uiso 1 1 calc R
C16 C -0.0408(4) 0.12640(19) 0.09723(17) 0.0207(4) Uani 1 1 d .
H16 H -0.1618 0.1222 0.0610 0.025 Uiso 1 1 calc R
C17 C 0.1218(4) 0.03562(19) 0.11286(18) 0.0222(4) Uani 1 1 d .
H17 H 0.1126 -0.0306 0.0878 0.027 Uiso 1 1 calc R
C18 C 0.2978(4) 0.04332(19) 0.16565(18) 0.0228(5) Uani 1 1 d .
H18 H 0.4093 -0.0184 0.1769 0.027 Uiso 1 1 calc R
C19 C 0.3133(3) 0.14004(18) 0.20240(18) 0.0195(4) Uani 1 1 d .
H19 H 0.4352 0.1440 0.2381 0.023 Uiso 1 1 calc R

loop_
_atom_site_aniso_label
_atom_site_aniso_U_11
_atom_site_aniso_U_22
_atom_site_aniso_U_33
_atom_site_aniso_U_23
_atom_site_aniso_U_13
_atom_site_aniso_U_12
P1 0.0218(3) 0.0166(3) 0.0190(3) -0.0028(2) -0.0070(2) 0.0012(2)
N1 0.0165(8) 0.0149(8) 0.0162(8) -0.0043(6) -0.0053(6) -0.0016(6)
N2 0.0169(8) 0.0206(9) 0.0187(9) -0.0025(7) -0.0041(7) -0.0020(7)
N3 0.0216(9) 0.0174(9) 0.0248(9) -0.0058(7) -0.0066(7) -0.0008(7)
N4 0.0185(8) 0.0161(8) 0.0215(9) -0.0080(7) -0.0100(7) 0.0041(7)
C1 0.0148(9) 0.0147(9) 0.0164(9) -0.0047(7) -0.0044(7) 0.0013(7)
C2 0.0201(10) 0.0237(11) 0.0166(10) -0.0050(8) -0.0016(8) 0.0000(8)
C3 0.0234(11) 0.0157(10) 0.0256(11) -0.0031(8) -0.0087(9) 0.0014(8)
C4 0.0159(9) 0.0188(10) 0.0176(10) -0.0028(8) -0.0051(8) 0.0002(8)
C5 0.0219(10) 0.0190(10) 0.0203(10) -0.0084(8) -0.0031(8) -0.0007(8)
C6 0.0208(10) 0.0193(10) 0.0251(11) -0.0032(8) -0.0064(8) -0.0045(8)
C7 0.0156(9) 0.0151(9) 0.0175(9) -0.0061(8) -0.0047(7) 0.0006(7)
C8 0.0198(10) 0.0125(9) 0.0177(10) -0.0061(7) -0.0056(8) -0.0006(7)
C9 0.0196(10) 0.0188(10) 0.0212(10) -0.0084(8) -0.0066(8) 0.0007(8)
C10 0.0249(11) 0.0216(11) 0.0214(10) -0.0068(8) -0.0015(8) -0.0044(8)
C11 0.0347(12) 0.0169(10) 0.0183(10) -0.0029(8) -0.0087(9) -0.0020(9)
C12 0.0266(11) 0.0168(10) 0.0262(11) -0.0067(8) -0.0132(9) 0.0018(8)
C13 0.0187(10) 0.0163(10) 0.0222(10) -0.0073(8) -0.0056(8) -0.0007(8)
C14 0.0190(10) 0.0153(9) 0.0123(9) -0.0025(7) -0.0010(7) -0.0018(7)
C15 0.0177(10) 0.0184(10) 0.0154(9) -0.0043(8) -0.0029(8) 0.0008(8)
C16 0.0231(10) 0.0227(11) 0.0175(10) -0.0057(8) -0.0065(8) -0.0032(8)
C17 0.0322(12) 0.0176(10) 0.0199(10) -0.0090(8) -0.0064(9) -0.0007(9)
C18 0.0282(11) 0.0182(10) 0.0228(11) -0.0070(8) -0.0085(9) 0.0057(8)
C19 0.0214(10) 0.0185(10) 0.0199(10) -0.0061(8) -0.0080(8) 0.0019(8)

loop_
_atom_type_symbol
_atom_type_description
_atom_type_scat_dispersion_real
_atom_type_scat_dispersion_imag
_atom_type_scat_source
C C 0.0033 0.0016 'International Tables Vol C Tables 4.2.6.8 and 6.1.1.4'
H H 0.0000 0.0000 'International Tables Vol C Tables 4.2.6.8 and 6.1.1.4'
N N 0.0061 0.0033 'International Tables Vol C Tables 4.2.6.8 and 6.1.1.4'
P P 0.1023 0.0942 'International Tables Vol C Tables 4.2.6.8 and 6.1.1.4'

loop_
_geom_angle_atom_site_label_1
_geom_angle_atom_site_label_2
_geom_angle_atom_site_label_3
_geom_angle
C2 P1 C3 95.66(10)
C2 P1 C1 96.39(9)
C3 P1 C1 95.88(9)
C5 N1 C4 107.34(15)
C5 N1 C1 110.64(15)
C4 N1 C1 112.32(15)
C4 N2 C6 108.22(16)
C4 N2 C2 110.31(16)
C6 N2 C2 110.71(16)
C3 N3 C6 110.73(17)
C3 N3 C5 111.32(16)
C6 N3 C5 108.13(16)
C14 N4 C7 122.38(16)
C14 N4 H4 118.8
C7 N4 H4 118.8
N1 C1 C7 113.90(15)
N1 C1 P1 113.13(13)
C7 C1 P1 110.19(13)
N1 C1 H1 106.3
C7 C1 H1 106.3
P1 C1 H1 106.3
N2 C2 P1 114.85(14)
N2 C2 H2A 108.6
P1 C2 H2A 108.6
N2 C2 H2B 108.6
P1 C2 H2B 108.6
H2A C2 H2B 107.5
N3 C3 P1 114.50(14)
N3 C3 H3A 108.6
P1 C3 H3A 108.6
N3 C3 H3B 108.6
P1 C3 H3B 108.6
H3A C3 H3B 107.6
N2 C4 N1 114.88(16)
N2 C4 H4C 108.5
N1 C4 H4C 108.5
N2 C4 H4D 108.5
N1 C4 H4D 108.5
H4C C4 H4D 107.5
N1 C5 N3 114.73(17)
N1 C5 H5A 108.6
N3 C5 H5A 108.6
N1 C5 H5B 108.6
N3 C5 H5B 108.6
H5A C5 H5B 107.6
N3 C6 N2 114.59(16)
N3 C6 H6A 108.6
N2 C6 H6A 108.6
N3 C6 H6B 108.6
N2 C6 H6B 108.6
H6A C6 H6B 107.6
N4 C7 C8 111.05(16)
N4 C7 C1 105.78(15)
C8 C7 C1 112.95(16)
N4 C7 H7 109.0
C8 C7 H7 109.0
C1 C7 H7 109.0
C13 C8 C9 118.99(19)
C13 C8 C7 120.62(18)
C9 C8 C7 120.38(18)
C10 C9 C8 120.41(19)
C10 C9 H9 119.8
C8 C9 H9 119.8
C9 C10 C11 120.2(2)
C9 C10 H10 119.9
C11 C10 H10 119.9
C12 C11 C10 119.73(19)
C12 C11 H11 120.1
C10 C11 H11 120.1
C11 C12 C13 119.91(19)
C11 C12 H12 120.0
C13 C12 H12 120.0
C8 C13 C12 120.73(19)
C8 C13 H13 119.6
C12 C13 H13 119.6
N4 C14 C19 123.34(18)
N4 C14 C15 118.32(18)
C19 C14 C15 118.33(19)
C16 C15 C14 120.86(19)
C16 C15 H15 119.6
C14 C15 H15 119.6
C15 C16 C17 120.66(19)
C15 C16 H16 119.7
C17 C16 H16 119.7
C18 C17 C16 118.92(19)
C18 C17 H17 120.5
C16 C17 H17 120.5
C17 C18 C19 121.05(19)
C17 C18 H18 119.5
C19 C18 H18 119.5
C18 C19 C14 120.17(19)
C18 C19 H19 119.9
C14 C19 H19 119.9

loop_
_geom_bond_atom_site_label_1
_geom_bond_atom_site_label_2
_geom_bond_distance
P1 C2 1.860(2)
P1 C3 1.862(2)
P1 C1 1.880(2)
N1 C5 1.467(3)
N1 C4 1.476(2)
N1 C1 1.480(2)
N2 C4 1.466(2)
N2 C6 1.467(3)
N2 C2 1.478(3)
N3 C3 1.464(3)
N3 C6 1.467(3)
N3 C5 1.472(3)
N4 C14 1.391(3)
N4 C7 1.460(2)
N4 H4 0.8800
C1 C7 1.548(3)
C1 H1 1.0000
C2 H2A 0.9900
C2 H2B 0.9900
C3 H3A 0.9900
C3 H3B 0.9900
C4 H4C 0.9900
C4 H4D 0.9900
C5 H5A 0.9900
C5 H5B 0.9900
C6 H6A 0.9900
C6 H6B 0.9900
C7 C8 1.522(3)
C7 H7 1.0000
C8 C13 1.390(3)
C8 C9 1.392(3)
C9 C10 1.388(3)
C9 H9 0.9500
C10 C11 1.390(3)
C10 H10 0.9500
C11 C12 1.385(3)
C11 H11 0.9500
C12 C13 1.392(3)
C12 H12 0.9500
C13 H13 0.9500
C14 C19 1.400(3)
C14 C15 1.405(3)
C15 C16 1.382(3)
C15 H15 0.9500
C16 C17 1.391(3)
C16 H16 0.9500
C17 C18 1.388(3)
C17 H17 0.9500
C18 C19 1.392(3)
C18 H18 0.9500
C19 H19 0.9500

loop_
_geom_torsion_atom_site_label_1
_geom_torsion_atom_site_label_2
_geom_torsion_atom_site_label_3
_geom_torsion_atom_site_label_4
_geom_torsion
C5 N1 C1 C7 -171.87(16)
C4 N1 C1 C7 68.2(2)
C5 N1 C1 P1 61.28(18)
C4 N1 C1 P1 -58.66(18)
C2 P1 C1 N1 47.15(15)
C3 P1 C1 N1 -49.23(15)
C2 P1 C1 C7 -81.63(14)
C3 P1 C1 C7 -178.01(13)
C4 N2 C2 P1 60.51(19)
C6 N2 C2 P1 -59.24(19)
C3 P1 C2 N2 47.66(16)
C1 P1 C2 N2 -48.93(16)
C6 N3 C3 P1 60.8(2)
C5 N3 C3 P1 -59.5(2)
C2 P1 C3 N3 -48.43(17)
C1 P1 C3 N3 48.61(17)
C6 N2 C4 N1 55.2(2)
C2 N2 C4 N1 -66.0(2)
C5 N1 C4 N2 -55.4(2)
C1 N1 C4 N2 66.4(2)
C4 N1 C5 N3 55.5(2)
C1 N1 C5 N3 -67.3(2)
C3 N3 C5 N1 66.2(2)
C6 N3 C5 N1 -55.7(2)
C3 N3 C6 N2 -67.3(2)
C5 N3 C6 N2 54.9(2)
C4 N2 C6 N3 -54.8(2)
C2 N2 C6 N3 66.2(2)
C14 N4 C7 C8 -70.7(2)
C14 N4 C7 C1 166.38(17)
N1 C1 C7 N4 162.11(16)
P1 C1 C7 N4 -69.52(16)
N1 C1 C7 C8 40.5(2)
P1 C1 C7 C8 168.81(13)
N4 C7 C8 C13 132.85(19)
C1 C7 C8 C13 -108.5(2)
N4 C7 C8 C9 -45.9(2)
C1 C7 C8 C9 72.7(2)
C13 C8 C9 C10 -0.3(3)
C7 C8 C9 C10 178.47(18)
C8 C9 C10 C11 0.4(3)
C9 C10 C11 C12 -0.1(3)
C10 C11 C12 C13 -0.3(3)
C9 C8 C13 C12 0.0(3)
C7 C8 C13 C12 -178.85(18)
C11 C12 C13 C8 0.4(3)
C7 N4 C14 C19 1.8(3)
C7 N4 C14 C15 -178.77(17)
N4 C14 C15 C16 -179.90(18)
C19 C14 C15 C16 -0.4(3)
C14 C15 C16 C17 0.4(3)
C15 C16 C17 C18 -0.1(3)
C16 C17 C18 C19 -0.2(3)
C17 C18 C19 C14 0.2(3)
N4 C14 C19 C18 179.55(19)
C15 C14 C19 C18 0.1(3)
